data_7711883
loop_
_publ_author_name
'Cabrosi, Daiana'
'Cruz, Carlos'
'Paredes-Garc&#xed;a, Ver&#xf3;nica'
'Albor&#xe9;s, Pablo'

_publ_section_title
;
 A dinuclear Co(III)/Co(II) complex based on the H<sub>2</sub>pmide ligand
 showing field-induced SMM behaviour.
;
_journal_issue 1
_journal_name_full 'Dalton transactions (Cambridge, England : 2003)'
_journal_page_first 175
_journal_page_last 184
_journal_paper_doi 10.1039/d2dt03492a
_journal_volume 52
_journal_year 2022
_chemical_formula_sum 'C33.33 H57.33 Co2.67 N2.67 O12'
_chemical_formula_weight 844.63
_space_group_crystal_system monoclinic
_space_group_IT_number 14
_space_group_name_Hall '-P 2yn'
_space_group_name_H-M_alt 'P 1 21/n 1'
_atom_sites_solution_hydrogens mixed
_audit_creation_method SHELXL-2014/7
_audit_update_record
;
2022-10-06 deposited with the CCDC.	2022-11-22 downloaded from the CCDC.
;
_cell_angle_alpha 90.0
_cell_angle_beta 105.529(3)
_cell_angle_gamma 90.0
_cell_formula_units_Z 3
_cell_length_a 13.6175(5)
_cell_length_b 11.0711(3)
_cell_length_c 20.4071(7)
_cell_measurement_reflns_used 6347
_cell_measurement_temperature 293(2)
_cell_measurement_theta_max 28.4530
_cell_measurement_theta_min 3.7220
_cell_volume 2964.28(17)
_computing_cell_refinement 'CrysAlisPro 1.171.38.46 (Rigaku OD, 2015)'
_computing_data_collection 'CrysAlisPro 1.171.38.46 (Rigaku OD, 2015)'
_computing_data_reduction 'CrysAlisPro 1.171.38.46 (Rigaku OD, 2015)'
_computing_structure_refinement 'SHELXL-2014/7 (Sheldrick, 2014)'
_diffrn_ambient_temperature 293(2)
_diffrn_detector_area_resol_mean 16.1158
_diffrn_measured_fraction_theta_full 0.997
_diffrn_measured_fraction_theta_max 0.985
_diffrn_measurement_device_type 'Xcalibur, Eos, Gemini'
_diffrn_measurement_method '\w scans'
_diffrn_radiation_type MoK\a
_diffrn_radiation_wavelength 0.71073
_diffrn_reflns_av_R_equivalents 0.0486
_diffrn_reflns_av_unetI/netI 0.0552
_diffrn_reflns_Laue_measured_fraction_full 0.997
_diffrn_reflns_Laue_measured_fraction_max 0.985
_diffrn_reflns_limit_h_max 15
_diffrn_reflns_limit_h_min -17
_diffrn_reflns_limit_k_max 14
_diffrn_reflns_limit_k_min -13
_diffrn_reflns_limit_l_max 25
_diffrn_reflns_limit_l_min -25
_diffrn_reflns_number 18833
_diffrn_reflns_point_group_measured_fraction_full 0.997
_diffrn_reflns_point_group_measured_fraction_max 0.985
_diffrn_reflns_theta_full 25.242
_diffrn_reflns_theta_max 26.994
_diffrn_reflns_theta_min 3.437
_diffrn_source 'fine-focus sealed X-ray tube'
_diffrn_source_type 'Enhance (Mo) X-ray Source'
_exptl_absorpt_coefficient_mu 1.169
_exptl_absorpt_correction_T_max 1.00000
_exptl_absorpt_correction_T_min 0.91404
_exptl_absorpt_correction_type multi-scan
_exptl_absorpt_process_details
;
CrysAlisPro 1.171.41.95a (Rigaku Oxford Diffraction, 2021)
Empirical absorption correction using spherical harmonics,
implemented in SCALE3 ABSPACK scaling algorithm.
;
_exptl_crystal_colour purple
_exptl_crystal_density_diffrn 1.419
_exptl_crystal_description block
_exptl_crystal_F_000 1332
_exptl_crystal_preparation 'Magnetic properties'
_exptl_crystal_recrystallization_method 'Re-crystallisation from solvent: acetonitrile'
_exptl_crystal_size_max 0.27
_exptl_crystal_size_mid 0.15
_exptl_crystal_size_min 0.08
_refine_diff_density_max 1.889
_refine_diff_density_min -1.755
_refine_diff_density_rms 0.122
_refine_ls_extinction_method none
_refine_ls_goodness_of_fit_ref 1.047
_refine_ls_hydrogen_treatment constr
_refine_ls_matrix_type full
_refine_ls_number_parameters 352
_refine_ls_number_reflns 6367
_refine_ls_number_restraints 180
_refine_ls_restrained_S_all 1.074
_refine_ls_R_factor_all 0.0934
_refine_ls_R_factor_gt 0.0661
_refine_ls_shift/su_max 0.002
_refine_ls_shift/su_mean 0.000
_refine_ls_structure_factor_coef Fsqd
_refine_ls_weighting_details 'w=1/[\s^2^(Fo^2^)+(0.1118P)^2^+8.4195P] where P=(Fo^2^+2Fc^2^)/3'
_refine_ls_weighting_scheme calc
_refine_ls_wR_factor_gt 0.1935
_refine_ls_wR_factor_ref 0.2214
_reflns_Friedel_coverage 0.000
_reflns_number_gt 4583
_reflns_number_total 6367
_reflns_threshold_expression 'I > 2\s(I)'
_cod_data_source_file d2dt03492a2.cif
_cod_data_source_block shelx
_cod_depositor_comments 'Adding full bibliography for 7711883.cif.'
_cod_original_cell_volume 2964.29(17)
_cod_original_sg_symbol_H-M 'P 21/n'
_cod_database_code 7711883
_shelx_shelxl_version_number 2014/7
_shelx_space_group_comment
;
The symmetry employed for this shelxl refinement is uniquely defined
by the following loop, which should always be used as a source of
symmetry information in preference to the above space-group names.
They are only intended as comments.
;

loop_
_space_group_symop_operation_xyz
'x, y, z'
'-x+1/2, y+1/2, -z+1/2'
'-x, -y, -z'
'x-1/2, -y-1/2, z-1/2'

loop_
_atom_site_label
_atom_site_type_symbol
_atom_site_fract_x
_atom_site_fract_y
_atom_site_fract_z
_atom_site_U_iso_or_equiv
_atom_site_adp_type
_atom_site_occupancy
_atom_site_site_symmetry_order
_atom_site_calc_flag
_atom_site_refinement_flags_posn
_atom_site_refinement_flags_adp
_atom_site_refinement_flags_occupancy
_atom_site_disorder_assembly
_atom_site_disorder_group
C1 C 0.6865(4) 0.6960(4) 0.5717(2) 0.0320(10) Uani 1 1 d . . . . .
C2 C 0.7085(4) 0.8097(5) 0.5346(3) 0.0381(12) Uani 1 1 d . . . . .
C3 C 0.7068(6) 0.7708(7) 0.4621(3) 0.0608(18) Uani 1 1 d . . . . .
H3A H 0.6407 0.7393 0.4396 0.091 Uiso 1 1 calc R U . . .
H3B H 0.7214 0.8392 0.4374 0.091 Uiso 1 1 calc R U . . .
H3C H 0.7574 0.7094 0.4641 0.091 Uiso 1 1 calc R U . . .
C4 C 0.8128(5) 0.8588(6) 0.5693(3) 0.0529(16) Uani 1 1 d . . . . .
H4A H 0.8631 0.7976 0.5705 0.079 Uiso 1 1 calc R U . . .
H4B H 0.8267 0.9277 0.5447 0.079 Uiso 1 1 calc R U . . .
H4C H 0.8148 0.8825 0.6149 0.079 Uiso 1 1 calc R U . . .
C5 C 0.6273(5) 0.9064(6) 0.5324(4) 0.065(2) Uani 1 1 d . . . . .
H5A H 0.5612 0.8744 0.5102 0.098 Uiso 1 1 calc R U . . .
H5B H 0.6289 0.9302 0.5779 0.098 Uiso 1 1 calc R U . . .
H5C H 0.6408 0.9754 0.5076 0.098 Uiso 1 1 calc R U . . .
C6 C 0.4383(4) 0.5194(5) 0.7063(3) 0.0346(11) Uani 1 1 d . . . . .
C7 C 0.3651(5) 0.5146(5) 0.7502(3) 0.0514(15) Uani 1 1 d D U . . .
C8A C 0.2604(11) 0.5549(17) 0.7277(9) 0.123(5) Uani 0.5 1 d D U P A 1
H8A1 H 0.2308 0.5278 0.6819 0.184 Uiso 0.5 1 calc R U P A 1
H8A2 H 0.2225 0.5222 0.7570 0.184 Uiso 0.5 1 calc R U P A 1
H8A3 H 0.2583 0.6415 0.7291 0.184 Uiso 0.5 1 calc R U P A 1
C9A C 0.3370(13) 0.3981(11) 0.7732(10) 0.083(4) Uani 0.5 1 d D U P A 1
H9A1 H 0.3222 0.3420 0.7360 0.124 Uiso 0.5 1 calc R U P A 1
H9A2 H 0.3924 0.3678 0.8091 0.124 Uiso 0.5 1 calc R U P A 1
H9A3 H 0.2778 0.4077 0.7898 0.124 Uiso 0.5 1 calc R U P A 1
C10A C 0.3803(12) 0.5694(15) 0.8156(7) 0.097(4) Uani 0.5 1 d D U P A 1
H10A H 0.4488 0.5547 0.8423 0.146 Uiso 0.5 1 calc R U P A 1
H10B H 0.3690 0.6549 0.8102 0.146 Uiso 0.5 1 calc R U P A 1
H10C H 0.3333 0.5355 0.8381 0.146 Uiso 0.5 1 calc R U P A 1
C8B C 0.3286(13) 0.6412(11) 0.7612(10) 0.083(4) Uani 0.5 1 d D U P A 2
H8B1 H 0.2821 0.6368 0.7892 0.124 Uiso 0.5 1 calc R U P A 2
H8B2 H 0.3860 0.6903 0.7834 0.124 Uiso 0.5 1 calc R U P A 2
H8B3 H 0.2946 0.6764 0.7181 0.124 Uiso 0.5 1 calc R U P A 2
C9B C 0.2754(11) 0.4340(16) 0.7102(10) 0.097(4) Uani 0.5 1 d D U P A 2
H9B1 H 0.2255 0.4270 0.7355 0.146 Uiso 0.5 1 calc R U P A 2
H9B2 H 0.2446 0.4700 0.6668 0.146 Uiso 0.5 1 calc R U P A 2
H9B3 H 0.3007 0.3552 0.7037 0.146 Uiso 0.5 1 calc R U P A 2
C10B C 0.4236(15) 0.4558(18) 0.8169(8) 0.123(5) Uani 0.5 1 d D U P A 2
H10D H 0.3802 0.4504 0.8470 0.184 Uiso 0.5 1 calc R U P A 2
H10E H 0.4449 0.3763 0.8080 0.184 Uiso 0.5 1 calc R U P A 2
H10F H 0.4823 0.5038 0.8378 0.184 Uiso 0.5 1 calc R U P A 2
C12 C 0.6107(4) 0.2954(5) 0.5850(3) 0.0432(13) Uani 1 1 d . . . . .
H12A H 0.5920 0.2599 0.5399 0.052 Uiso 1 1 calc R U . . .
H12B H 0.5541 0.2841 0.6049 0.052 Uiso 1 1 calc R U . . .
C13 C 0.7049(4) 0.2315(5) 0.6288(3) 0.0401(12) Uani 1 1 d . . . . .
H13A H 0.6850 0.1609 0.6503 0.048 Uiso 1 1 calc R U . . .
H13B H 0.7485 0.2055 0.6008 0.048 Uiso 1 1 calc R U . . .
C14 C 0.7099(4) 0.4678(5) 0.7544(3) 0.0354(11) Uani 1 1 d . . . . .
H14A H 0.6600 0.4859 0.7792 0.042 Uiso 1 1 calc R U . . .
H14B H 0.7771 0.4861 0.7836 0.042 Uiso 1 1 calc R U . . .
C15 C 0.7037(4) 0.3359(5) 0.7346(3) 0.0372(11) Uani 1 1 d . . . . .
H15A H 0.7337 0.2863 0.7741 0.045 Uiso 1 1 calc R U . . .
H15B H 0.6331 0.3121 0.7165 0.045 Uiso 1 1 calc R U . . .
C16 C 0.8688(4) 0.2855(5) 0.7124(3) 0.0390(12) Uani 1 1 d . . . . .
H16A H 0.8962 0.2448 0.6790 0.047 Uiso 1 1 calc R U . . .
H16B H 0.8741 0.2313 0.7505 0.047 Uiso 1 1 calc R U . . .
C17 C 0.9272(4) 0.3991(5) 0.7358(3) 0.0354(11) Uani 1 1 d . . . . .
C18 C 1.0125(4) 0.4058(5) 0.7906(3) 0.0442(13) Uani 1 1 d . . . . .
H18 H 1.0381 0.3370 0.8155 0.053 Uiso 1 1 calc R U . . .
C19 C 1.0592(5) 0.5164(6) 0.8075(4) 0.0534(16) Uani 1 1 d . . . . .
H19 H 1.1164 0.5228 0.8444 0.064 Uiso 1 1 calc R U . . .
C20 C 1.0207(4) 0.6173(5) 0.7697(3) 0.0486(14) Uani 1 1 d . . . . .
H20 H 1.0513 0.6923 0.7808 0.058 Uiso 1 1 calc R U . . .
C21 C 0.9362(4) 0.6048(5) 0.7152(3) 0.0377(12) Uani 1 1 d . . . . .
H21 H 0.9107 0.6723 0.6889 0.045 Uiso 1 1 calc R U . . .
C22 C 0.8320(4) 0.3994(6) 0.5151(3) 0.0466(13) Uani 1 1 d . U . . .
C23 C 0.8967(8) 0.3040(9) 0.4918(5) 0.095(3) Uani 1 1 d . U . . .
C24A C 0.9350(8) 0.3536(11) 0.4334(5) 0.108(3) Uani 1 1 d . U . B 1
H24A H 0.8786 0.3853 0.3988 0.162 Uiso 1 1 calc R U . B 1
H24B H 0.9836 0.4167 0.4500 0.162 Uiso 1 1 calc R U . B 1
H24C H 0.9669 0.2899 0.4146 0.162 Uiso 1 1 calc R U . B 1
C25A C 0.9768(11) 0.2543(15) 0.5462(6) 0.173(5) Uani 1 1 d . U . C 1
H25A H 0.9484 0.2246 0.5814 0.259 Uiso 1 1 calc R U . C 1
H25B H 1.0093 0.1892 0.5290 0.259 Uiso 1 1 calc R U . C 1
H25C H 1.0260 0.3160 0.5644 0.259 Uiso 1 1 calc R U . C 1
C26A C 0.8160(13) 0.2041(13) 0.4597(8) 0.168(5) Uani 1 1 d . U . D 1
H26A H 0.7633 0.2389 0.4236 0.252 Uiso 1 1 calc R U . D 1
H26B H 0.8487 0.1400 0.4419 0.252 Uiso 1 1 calc R U . D 1
H26C H 0.7866 0.1726 0.4940 0.252 Uiso 1 1 calc R U . D 1
N1 N 0.8899(3) 0.4981(4) 0.6991(2) 0.0322(9) Uani 1 1 d . . . . .
N2 N 0.7607(3) 0.3188(4) 0.6817(2) 0.0327(9) Uani 1 1 d . . . . .
O1 O 0.6906(2) 0.5386(3) 0.69446(17) 0.0294(7) Uani 1 1 d . . . . .
O2 O 0.6293(2) 0.4209(3) 0.57997(17) 0.0333(8) Uani 1 1 d . . . . .
O3 O 0.4725(3) 0.4239(3) 0.6879(2) 0.0427(9) Uani 1 1 d . . . . .
O4 O 0.4661(3) 0.6204(3) 0.68781(19) 0.0391(8) Uani 1 1 d . . . . .
O5 O 0.5991(3) 0.6810(3) 0.57852(19) 0.0387(8) Uani 1 1 d . . . . .
O6 O 0.7609(3) 0.6240(3) 0.59140(18) 0.0362(8) Uani 1 1 d . . . . .
O7 O 0.4196(3) 0.5127(4) 0.5486(2) 0.0499(11) Uani 1 1 d D . . . .
H1O7 H 0.3593 0.5173 0.5512 0.075 Uiso 1 1 d DR U . . .
H2O7 H 0.4016 0.5339 0.5077 0.075 Uiso 1 1 d DR U . . .
O8 O 0.8329(3) 0.3904(3) 0.5781(2) 0.0411(9) Uani 1 1 d . . . . .
O9 O 0.7826(4) 0.4718(5) 0.4741(2) 0.0624(13) Uani 1 1 d . . . . .
Co1 Co 0.75970(5) 0.47007(6) 0.63402(3) 0.0278(2) Uani 1 1 d . . . . .
Co2 Co 0.54633(5) 0.53913(6) 0.62536(3) 0.0298(2) Uani 1 1 d . . . . .

loop_
_atom_site_aniso_label
_atom_site_aniso_U_11
_atom_site_aniso_U_22
_atom_site_aniso_U_33
_atom_site_aniso_U_23
_atom_site_aniso_U_13
_atom_site_aniso_U_12
C1 0.035(3) 0.027(2) 0.034(2) 0.003(2) 0.008(2) 0.0004(19)
C2 0.041(3) 0.031(3) 0.042(3) 0.008(2) 0.013(2) -0.001(2)
C3 0.080(5) 0.060(4) 0.042(3) 0.013(3) 0.015(3) -0.009(3)
C4 0.050(3) 0.044(3) 0.060(4) 0.015(3) 0.008(3) -0.012(3)
C5 0.058(4) 0.038(4) 0.106(6) 0.028(4) 0.031(4) 0.011(3)
C6 0.031(2) 0.036(3) 0.037(3) -0.002(2) 0.009(2) -0.003(2)
C7 0.056(3) 0.039(3) 0.071(4) 0.005(3) 0.039(3) 0.003(2)
C8A 0.109(8) 0.197(14) 0.081(7) 0.062(9) 0.059(6) 0.074(10)
C9A 0.105(9) 0.050(5) 0.132(10) -0.001(5) 0.100(8) 0.000(4)
C10A 0.080(7) 0.099(9) 0.133(9) -0.043(8) 0.064(6) -0.034(7)
C8B 0.105(9) 0.050(5) 0.132(10) -0.001(5) 0.100(8) 0.000(4)
C9B 0.080(7) 0.099(9) 0.133(9) -0.043(8) 0.064(6) -0.034(7)
C10B 0.109(8) 0.197(14) 0.081(7) 0.062(9) 0.059(6) 0.074(10)
C12 0.045(3) 0.034(3) 0.045(3) -0.005(2) 0.002(2) -0.006(2)
C13 0.045(3) 0.024(2) 0.049(3) -0.006(2) 0.007(2) -0.005(2)
C14 0.035(3) 0.038(3) 0.033(3) 0.006(2) 0.008(2) 0.000(2)
C15 0.041(3) 0.033(3) 0.036(3) 0.006(2) 0.009(2) -0.002(2)
C16 0.034(3) 0.027(3) 0.051(3) 0.005(2) 0.003(2) 0.005(2)
C17 0.033(3) 0.028(3) 0.043(3) 0.004(2) 0.006(2) 0.0042(19)
C18 0.040(3) 0.035(3) 0.050(3) 0.003(2) -0.001(2) 0.006(2)
C19 0.044(3) 0.041(3) 0.064(4) -0.003(3) -0.006(3) -0.001(3)
C20 0.041(3) 0.036(3) 0.064(4) -0.007(3) 0.007(3) -0.006(2)
C21 0.037(3) 0.026(3) 0.050(3) 0.000(2) 0.013(2) -0.001(2)
C22 0.040(3) 0.053(3) 0.050(3) -0.003(3) 0.018(2) 0.004(2)
C23 0.138(7) 0.081(5) 0.090(5) 0.011(4) 0.072(5) 0.058(4)
C24A 0.113(7) 0.141(8) 0.092(6) 0.012(5) 0.067(5) 0.053(6)
C25A 0.200(9) 0.221(12) 0.122(7) 0.050(7) 0.085(6) 0.155(8)
C26A 0.254(11) 0.111(8) 0.181(11) -0.051(7) 0.129(8) -0.007(7)
N1 0.028(2) 0.026(2) 0.041(2) 0.0006(17) 0.0073(17) 0.0009(16)
N2 0.036(2) 0.025(2) 0.035(2) 0.0008(17) 0.0040(17) 0.0009(16)
O1 0.0311(17) 0.0285(18) 0.0291(16) 0.0001(13) 0.0091(13) 0.0014(13)
O2 0.0327(18) 0.0291(18) 0.0357(18) -0.0026(15) 0.0051(14) 0.0001(14)
O3 0.045(2) 0.033(2) 0.055(2) 0.0019(18) 0.0208(18) 0.0053(16)
O4 0.042(2) 0.0289(19) 0.051(2) -0.0007(16) 0.0207(17) -0.0050(15)
O5 0.0348(19) 0.033(2) 0.050(2) 0.0106(17) 0.0157(16) 0.0030(15)
O6 0.0362(19) 0.0303(19) 0.045(2) 0.0061(15) 0.0152(16) 0.0045(14)
O7 0.0315(19) 0.079(3) 0.036(2) 0.003(2) 0.0049(16) -0.0061(19)
O8 0.044(2) 0.038(2) 0.045(2) -0.0015(17) 0.0172(17) 0.0096(16)
O9 0.052(3) 0.090(4) 0.049(3) 0.011(2) 0.020(2) 0.026(2)
Co1 0.0286(4) 0.0227(3) 0.0314(4) 0.0008(2) 0.0071(3) 0.0016(2)
Co2 0.0293(4) 0.0282(4) 0.0320(4) 0.0016(3) 0.0083(3) -0.0004(2)

loop_
_atom_type_symbol
_atom_type_description
_atom_type_scat_dispersion_real
_atom_type_scat_dispersion_imag
_atom_type_scat_source
C C 0.0033 0.0016 'International Tables Vol C Tables 4.2.6.8 and 6.1.1.4'
H H 0.0000 0.0000 'International Tables Vol C Tables 4.2.6.8 and 6.1.1.4'
N N 0.0061 0.0033 'International Tables Vol C Tables 4.2.6.8 and 6.1.1.4'
O O 0.0106 0.0060 'International Tables Vol C Tables 4.2.6.8 and 6.1.1.4'
Co Co 0.3494 0.9721 'International Tables Vol C Tables 4.2.6.8 and 6.1.1.4'

loop_
_geom_angle_atom_site_label_1
_geom_angle_atom_site_label_2
_geom_angle_atom_site_label_3
_geom_angle
_geom_angle_site_symmetry_1
_geom_angle_site_symmetry_3
_geom_angle_publ_flag
O5 C1 O6 126.0(5) . . ?
O5 C1 C2 118.8(4) . . ?
O6 C1 C2 115.3(4) . . ?
C4 C2 C5 110.1(5) . . ?
C4 C2 C3 108.9(5) . . ?
C5 C2 C3 110.1(6) . . ?
C4 C2 C1 110.2(4) . . ?
C5 C2 C1 110.7(5) . . ?
C3 C2 C1 106.9(5) . . ?
O3 C6 O4 119.2(5) . . ?
O3 C6 C7 120.4(5) . . ?
O4 C6 C7 120.4(5) . . ?
O3 C6 Co2 62.8(3) . . ?
O4 C6 Co2 56.7(3) . . ?
C7 C6 Co2 174.3(4) . . ?
C10A C7 C8A 92.8(10) . . ?
C10A C7 C9A 93.4(9) . . ?
C8A C7 C9A 93.1(9) . . ?
C10A C7 C6 125.8(8) . . ?
C8A C7 C6 123.5(9) . . ?
C9A C7 C6 119.7(7) . . ?
C6 C7 C8B 110.4(7) . . ?
C6 C7 C10B 106.0(8) . . ?
C8B C7 C10B 111.9(8) . . ?
C6 C7 C9B 105.1(8) . . ?
C8B C7 C9B 111.3(8) . . ?
C10B C7 C9B 111.9(9) . . ?
O2 C12 C13 110.9(4) . . ?
N2 C13 C12 107.9(4) . . ?
O1 C14 C15 108.6(4) . . ?
N2 C15 C14 108.2(4) . . ?
N2 C16 C17 107.9(4) . . ?
N1 C17 C18 121.1(5) . . ?
N1 C17 C16 114.6(4) . . ?
C18 C17 C16 124.3(5) . . ?
C19 C18 C17 118.8(5) . . ?
C20 C19 C18 119.9(5) . . ?
C21 C20 C19 118.8(5) . . ?
N1 C21 C20 121.6(5) . . ?
O9 C22 O8 126.3(5) . . ?
O9 C22 C23 119.7(6) . . ?
O8 C22 C23 113.9(6) . . ?
C25A C23 C24A 113.1(9) . . ?
C25A C23 C22 113.8(8) . . ?
C24A C23 C22 109.9(7) . . ?
C25A C23 C26A 110.7(12) . . ?
C24A C23 C26A 105.9(9) . . ?
C22 C23 C26A 102.6(8) . . ?
C21 N1 C17 119.9(4) . . ?
C21 N1 Co1 126.5(4) . . ?
C17 N1 Co1 113.0(3) . . ?
C16 N2 C13 113.5(4) . . ?
C16 N2 C15 111.9(4) . . ?
C13 N2 C15 109.9(4) . . ?
C16 N2 Co1 107.4(3) . . ?
C13 N2 Co1 105.2(3) . . ?
C15 N2 Co1 108.5(3) . . ?
C14 O1 Co1 109.3(3) . . ?
C14 O1 Co2 120.6(3) . . ?
Co1 O1 Co2 95.90(14) . . ?
C12 O2 Co1 113.3(3) . . ?
C12 O2 Co2 116.7(3) . . ?
Co1 O2 Co2 95.45(15) . . ?
C6 O3 Co2 87.1(3) . . ?
C6 O4 Co2 92.8(3) . . ?
C1 O5 Co2 127.9(3) . . ?
C1 O6 Co1 126.9(3) . . ?
C22 O8 Co1 133.8(4) . . ?
O1 Co1 O2 86.71(15) . . ?
O1 Co1 O6 90.32(15) . . ?
O2 Co1 O6 96.40(15) . . ?
O1 Co1 O8 175.39(15) . . ?
O2 Co1 O8 94.39(16) . . ?
O6 Co1 O8 94.00(16) . . ?
O1 Co1 N1 90.74(17) . . ?
O2 Co1 N1 170.33(17) . . ?
O6 Co1 N1 92.94(17) . . ?
O8 Co1 N1 87.44(17) . . ?
O1 Co1 N2 87.54(16) . . ?
O2 Co1 N2 85.61(16) . . ?
O6 Co1 N2 176.98(17) . . ?
O8 Co1 N2 88.08(17) . . ?
N1 Co1 N2 84.96(17) . . ?
O1 Co1 Co2 44.51(10) . . ?
O2 Co1 Co2 44.85(11) . . ?
O6 Co1 Co2 82.59(10) . . ?
O8 Co1 Co2 137.74(12) . . ?
N1 Co1 Co2 134.70(13) . . ?
N2 Co1 Co2 97.35(13) . . ?
O7 Co2 O5 94.70(16) . . ?
O7 Co2 O1 167.96(16) . . ?
O5 Co2 O1 86.20(14) . . ?
O7 Co2 O4 93.32(16) . . ?
O5 Co2 O4 104.98(14) . . ?
O1 Co2 O4 98.05(14) . . ?
O7 Co2 O2 90.95(16) . . ?
O5 Co2 O2 88.54(14) . . ?
O1 Co2 O2 77.07(13) . . ?
O4 Co2 O2 165.41(15) . . ?
O7 Co2 O3 86.47(16) . . ?
O5 Co2 O3 165.48(15) . . ?
O1 Co2 O3 95.67(14) . . ?
O4 Co2 O3 60.50(14) . . ?
O2 Co2 O3 105.92(14) . . ?
O7 Co2 C6 88.19(16) . . ?
O5 Co2 C6 135.40(16) . . ?
O1 Co2 C6 99.61(15) . . ?
O4 Co2 C6 30.50(15) . . ?
O2 Co2 C6 135.98(16) . . ?
O3 Co2 C6 30.09(16) . . ?
O7 Co2 Co1 129.05(13) . . ?
O5 Co2 Co1 76.50(10) . . ?
O1 Co2 Co1 39.59(9) . . ?
O4 Co2 Co1 137.60(11) . . ?
O2 Co2 Co1 39.70(9) . . ?
O3 Co2 Co1 113.82(10) . . ?
C6 Co2 Co1 132.80(12) . . ?

loop_
_geom_bond_atom_site_label_1
_geom_bond_atom_site_label_2
_geom_bond_distance
_geom_bond_site_symmetry_2
_geom_bond_publ_flag
C1 O5 1.246(6) . ?
C1 O6 1.267(6) . ?
C1 C2 1.539(7) . ?
C2 C4 1.509(8) . ?
C2 C5 1.532(8) . ?
C2 C3 1.534(8) . ?
C6 O3 1.255(6) . ?
C6 O4 1.270(6) . ?
C6 C7 1.508(8) . ?
C6 Co2 2.499(5) . ?
C7 C10A 1.430(13) . ?
C7 C8A 1.447(13) . ?
C7 C9A 1.459(11) . ?
C7 C8B 1.525(11) . ?
C7 C10B 1.526(13) . ?
C7 C9B 1.556(12) . ?
C12 O2 1.422(6) . ?
C12 C13 1.527(7) . ?
C13 N2 1.496(6) . ?
C14 O1 1.417(6) . ?
C14 C15 1.512(7) . ?
C15 N2 1.500(7) . ?
C16 N2 1.485(6) . ?
C16 C17 1.496(7) . ?
C17 N1 1.348(6) . ?
C17 C18 1.382(7) . ?
C18 C19 1.380(8) . ?
C19 C20 1.379(9) . ?
C20 C21 1.377(8) . ?
C21 N1 1.339(7) . ?
C22 O9 1.222(7) . ?
C22 O8 1.286(7) . ?
C22 C23 1.531(9) . ?
C23 C25A 1.441(14) . ?
C23 C24A 1.525(13) . ?
C23 C26A 1.573(17) . ?
N1 Co1 1.934(4) . ?
N2 Co1 1.935(4) . ?
O1 Co1 1.899(3) . ?
O1 Co2 2.089(3) . ?
O2 Co1 1.902(3) . ?
O2 Co2 2.099(4) . ?
O3 Co2 2.225(4) . ?
O4 Co2 2.090(4) . ?
O5 Co2 2.065(4) . ?
O6 Co1 1.915(3) . ?
O7 Co2 2.018(4) . ?
O8 Co1 1.918(4) . ?
Co1 Co2 2.9637(9) . ?
